data_2018469
loop_
_publ_author_name
'Lemmerer, Andreas'
'Fernandes, Manuel A.'

_publ_section_title
;
 Structural study of six cycloalkylammonium cinnamate salt structures
 featuring one-dimensional columns and two-dimensional hydrogen-bonded
 networks
;
_journal_coeditor_code EM3048
_journal_issue 5
_journal_name_full 'Acta Crystallographica Section C'
_journal_page_first o188
_journal_page_last o194
_journal_paper_doi 10.1107/S0108270112013534
_journal_volume 68
_journal_year 2012
_chemical_formula_iupac 'C8 H18 N +, C9 H7 O2 -'
_chemical_formula_moiety 'C8 H18 N +, C9 H7 O2 -'
_chemical_formula_sum 'C17 H25 N O2'
_chemical_formula_weight 275.38
_chemical_name_systematic
;
cyclooctylaminium cinnamate
;
_space_group_IT_number 14
_symmetry_cell_setting monoclinic
_symmetry_space_group_name_Hall '-P 2ybc'
_symmetry_space_group_name_H-M 'P 1 21/c 1'
_audit_creation_method 'WinGX routine CIF_UPDATE'
_cell_angle_alpha 90
_cell_angle_beta 114.894(2)
_cell_angle_gamma 90
_cell_formula_units_Z 8
_cell_length_a 24.4790(4)
_cell_length_b 6.2800(4)
_cell_length_c 22.6340(5)
_cell_measurement_reflns_used 1345
_cell_measurement_temperature 173(2)
_cell_measurement_theta_max 24.54
_cell_measurement_theta_min 3.22
_cell_volume 3156.2(2)
_computing_cell_refinement 'SAINT-Plus (Bruker, 2004)'
_computing_data_collection 'APEX2 (Bruker, 2005)'
_computing_data_reduction 'SAINT-Plus and XPREP (Bruker 2004)'
_computing_molecular_graphics
;
ORTEP-3 for Windows (Farrugia, 1997) and DIAMOND (Brandenburg,
1999)
;
_computing_publication_material
;
WinGX (Farrugia, 1999) and PLATON (Spek, 2009)
;
_computing_structure_refinement 'SHELXL97 (Sheldrick, 2008)'
_computing_structure_solution 'SHELXS97 (Sheldrick, 2008)'
_diffrn_ambient_temperature 173(2)
_diffrn_measured_fraction_theta_full 1
_diffrn_measured_fraction_theta_max 1
_diffrn_measurement_device_type 'Bruker APEXII CCD area-detector'
_diffrn_measurement_method '\w scans'
_diffrn_radiation_type MoK\a
_diffrn_radiation_wavelength 0.71073
_diffrn_reflns_av_R_equivalents 0.2081
_diffrn_reflns_limit_h_max 26
_diffrn_reflns_limit_h_min -27
_diffrn_reflns_limit_k_max 7
_diffrn_reflns_limit_k_min -7
_diffrn_reflns_limit_l_max 25
_diffrn_reflns_limit_l_min -25
_diffrn_reflns_number 15558
_diffrn_reflns_theta_full 23.5
_diffrn_reflns_theta_max 23.5
_diffrn_reflns_theta_min 1.8
_diffrn_standards_number 0
_exptl_absorpt_coefficient_mu 0.075
_exptl_absorpt_correction_T_max 0.9987
_exptl_absorpt_correction_T_min 0.9753
_exptl_absorpt_correction_type integration
_exptl_absorpt_process_details '(XPREP; Bruker, 2004)'
_exptl_crystal_colour colourless
_exptl_crystal_density_diffrn 1.159
_exptl_crystal_density_method 'not measured'
_exptl_crystal_description needle
_exptl_crystal_F_000 1200
_exptl_crystal_size_max 0.55
_exptl_crystal_size_mid 0.03
_exptl_crystal_size_min 0.02
_refine_diff_density_max 0.257
_refine_diff_density_min -0.233
_refine_ls_extinction_method none
_refine_ls_goodness_of_fit_ref 0.863
_refine_ls_hydrogen_treatment mixed
_refine_ls_matrix_type full
_refine_ls_number_parameters 379
_refine_ls_number_reflns 4649
_refine_ls_number_restraints 0
_refine_ls_restrained_S_all 0.863
_refine_ls_R_factor_gt 0.0604
_refine_ls_shift/su_max 0
_refine_ls_structure_factor_coef Fsqd
_refine_ls_weighting_details 'calc w=1/[\s^2^(Fo^2^)+(0.0382P)^2^] where P=(Fo^2^+2Fc^2^)/3'
_refine_ls_weighting_scheme calc
_refine_ls_wR_factor_ref 0.1595
_reflns_number_gt 2044
_reflns_number_total 4649
_reflns_threshold_expression I>2\s(I)
_cod_data_source_file em3048.cif
_cod_data_source_block IV
_cod_original_sg_symbol_H-M 'P 21/c'
_cod_database_code 2018469
_cod_database_fobs_code 2018469

loop_
_space_group_symop_operation_xyz
'x, y, z'
'-x, y+1/2, -z+1/2'
'-x, -y, -z'
'x, -y-1/2, z-1/2'

loop_
_atom_site_type_symbol
_atom_site_label
_atom_site_fract_x
_atom_site_fract_y
_atom_site_fract_z
_atom_site_U_iso_or_equiv
_atom_site_adp_type
_atom_site_calc_flag
_atom_site_refinement_flags
_atom_site_occupancy
C C1A 0.31107(19) 0.8034(6) 0.32320(19) 0.0243(10) Uani d . 1
C C2A 0.2570(2) 0.7036(7) 0.3143(2) 0.0353(12) Uani d . 1
H H2D 0.2476 0.567 0.2945 0.042 Uiso calc R 1
C C3A 0.2174(2) 0.8041(8) 0.3344(2) 0.0427(13) Uani d . 1
H H3A 0.1809 0.7358 0.3286 0.051 Uiso calc R 1
C C4A 0.2305(2) 1.0007(8) 0.3627(2) 0.0412(13) Uani d . 1
H H4A 0.2031 1.0681 0.3764 0.049 Uiso calc R 1
C C5A 0.2834(2) 1.1024(7) 0.3714(2) 0.0390(13) Uani d . 1
H H5A 0.2922 1.2397 0.3907 0.047 Uiso calc R 1
C C6A 0.32375(19) 1.0021(7) 0.35155(19) 0.0296(11) Uani d . 1
H H6A 0.3603 1.0713 0.3577 0.036 Uiso calc R 1
C C7A 0.35595(19) 0.6947(7) 0.30585(19) 0.0269(11) Uani d . 1
H H7A 0.3912 0.7738 0.3126 0.032 Uiso calc R 1
C C8A 0.35287(19) 0.5011(7) 0.28216(19) 0.0265(11) Uani d . 1
H H8A 0.3169 0.4227 0.2723 0.032 Uiso calc R 1
C C9A 0.4020(2) 0.3945(7) 0.26949(19) 0.0261(11) Uani d . 1
O O1 0.39404(13) 0.2077(5) 0.25205(14) 0.0347(8) Uani d . 1
O O2 0.44773(13) 0.5089(5) 0.27742(13) 0.0312(8) Uani d . 1
C C1B 1.18626(19) 0.5641(7) 0.5099(2) 0.0293(11) Uani d . 1
C C2B 1.2028(2) 0.6694(8) 0.5697(2) 0.0434(13) Uani d . 1
H H2E 1.1881 0.8085 0.5709 0.052 Uiso calc R 1
C C3B 1.2407(2) 0.5701(11) 0.6268(2) 0.0616(18) Uani d . 1
H H3B 1.2513 0.6405 0.6673 0.074 Uiso calc R 1
C C4B 1.2630(2) 0.3691(12) 0.6254(3) 0.077(2) Uani d . 1
H H4B 1.2896 0.3032 0.6648 0.092 Uiso calc R 1
C C5B 1.2471(2) 0.2648(10) 0.5675(4) 0.070(2) Uani d . 1
H H5B 1.2618 0.1254 0.5665 0.084 Uiso calc R 1
C C6B 1.2089(2) 0.3654(8) 0.5099(2) 0.0426(13) Uani d . 1
H H6B 1.1985 0.2938 0.4696 0.051 Uiso calc R 1
C C7B 1.14555(18) 0.6649(7) 0.44808(19) 0.0243(10) Uani d . 1
H H7B 1.1347 0.5798 0.4101 0.029 Uiso calc R 1
C C8B 1.12274(18) 0.8542(7) 0.43898(19) 0.0263(11) Uani d . 1
H H8B 1.1324 0.9417 0.4763 0.032 Uiso calc R 1
C C9B 1.08230(19) 0.9466(7) 0.3742(2) 0.0242(10) Uani d . 1
O O3 1.06785(15) 1.1351(5) 0.37274(14) 0.0462(10) Uani d . 1
O O4 1.06528(13) 0.8234(5) 0.32511(13) 0.0326(8) Uani d . 1
C C10A 0.60169(19) 0.3362(6) 0.36366(19) 0.0260(11) Uani d . 1
H H10A 0.6434 0.3276 0.3662 0.031 Uiso calc R 1
C C11A 0.5996(2) 0.5331(7) 0.4015(2) 0.0361(12) Uani d . 1
H H11A 0.557 0.565 0.3914 0.043 Uiso calc R 1
H H11B 0.6158 0.6549 0.386 0.043 Uiso calc R 1
C C12A 0.6350(2) 0.5160(9) 0.4762(2) 0.0511(15) Uani d . 1
H H12A 0.6656 0.4023 0.486 0.061 Uiso calc R 1
H H12B 0.6567 0.6517 0.4927 0.061 Uiso calc R 1
C C13A 0.5965(2) 0.4683(9) 0.5130(2) 0.0564(16) Uani d . 1
H H13A 0.6232 0.4768 0.5601 0.068 Uiso calc R 1
H H13B 0.5668 0.5852 0.5033 0.068 Uiso calc R 1
C C14A 0.5626(2) 0.2638(8) 0.5019(2) 0.0498(14) Uani d . 1
H H14A 0.5448 0.2551 0.5338 0.06 Uiso calc R 1
H H14B 0.5918 0.1456 0.5115 0.06 Uiso calc R 1
C C15A 0.5120(2) 0.2265(8) 0.4337(2) 0.0444(14) Uani d . 1
H H15A 0.4776 0.1596 0.4388 0.053 Uiso calc R 1
H H15B 0.4982 0.3667 0.4127 0.053 Uiso calc R 1
C C16A 0.5281(2) 0.0889(7) 0.3882(2) 0.0366(12) Uani d . 1
H H16A 0.4964 0.1088 0.3436 0.044 Uiso calc R 1
H H16B 0.5263 -0.0618 0.4002 0.044 Uiso calc R 1
C C17A 0.5887(2) 0.1243(7) 0.3860(2) 0.0376(12) Uani d . 1
H H17A 0.6204 0.0983 0.4304 0.045 Uiso calc R 1
H H17B 0.5934 0.0137 0.3573 0.045 Uiso calc R 1
N N1 0.56005(17) 0.3735(7) 0.29309(18) 0.0250(10) Uani d . 1
H H1A 0.529(2) 0.396(7) 0.293(2) 0.038 Uiso d . 1
H H1B 0.5565(18) 0.235(7) 0.2673(19) 0.038 Uiso d . 1
H H1C 0.5805(19) 0.508(6) 0.2806(19) 0.038 Uiso d . 1
C C10B 0.94705(19) 0.5136(6) 0.32230(18) 0.0227(10) Uani d . 1
H H10B 0.9184 0.3907 0.3106 0.027 Uiso calc R 1
C C11B 0.97645(18) 0.5310(7) 0.39612(18) 0.0238(10) Uani d . 1
H H11C 1.0038 0.6554 0.4085 0.029 Uiso calc R 1
H H11D 1.0013 0.4024 0.4142 0.029 Uiso calc R 1
C C12B 0.93154(19) 0.5548(6) 0.42769(19) 0.0273(11) Uani d . 1
H H12C 0.8914 0.5059 0.3961 0.033 Uiso calc R 1
H H12D 0.9445 0.46 0.4661 0.033 Uiso calc R 1
C C13B 0.9256(2) 0.7800(6) 0.4490(2) 0.0304(11) Uani d . 1
H H13C 0.8912 0.7827 0.4612 0.037 Uiso calc R 1
H H13D 0.9623 0.8129 0.4887 0.037 Uiso calc R 1
C C14B 0.91641(19) 0.9564(7) 0.3999(2) 0.0314(11) Uani d . 1
H H14C 0.9517 0.9575 0.3892 0.038 Uiso calc R 1
H H14D 0.9162 1.0939 0.4212 0.038 Uiso calc R 1
C C15B 0.8598(2) 0.9464(7) 0.3362(2) 0.0337(12) Uani d . 1
H H15C 0.8245 0.9416 0.3469 0.04 Uiso calc R 1
H H15D 0.8571 1.0805 0.3121 0.04 Uiso calc R 1
C C16B 0.85456(19) 0.7615(7) 0.2906(2) 0.0333(12) Uani d . 1
H H16C 0.8226 0.7958 0.2471 0.04 Uiso calc R 1
H H16D 0.8413 0.6339 0.3067 0.04 Uiso calc R 1
C C17B 0.91276(19) 0.7044(7) 0.28281(19) 0.0294(11) Uani d . 1
H H17C 0.902 0.6759 0.2362 0.035 Uiso calc R 1
H H17D 0.9399 0.8296 0.2956 0.035 Uiso calc R 1
N N2 0.99557(16) 0.4593(6) 0.30078(17) 0.0225(9) Uani d . 1
H H2A 1.0258(19) 0.588(6) 0.3114(18) 0.034 Uiso d . 1
H H2B 0.9822(19) 0.429(6) 0.259(2) 0.034 Uiso d . 1
H H2C 1.0217(18) 0.317(6) 0.3255(18) 0.034 Uiso d . 1

loop_
_atom_site_aniso_label
_atom_site_aniso_U_11
_atom_site_aniso_U_22
_atom_site_aniso_U_33
_atom_site_aniso_U_12
_atom_site_aniso_U_13
_atom_site_aniso_U_23
C1A 0.022(3) 0.028(3) 0.022(2) -0.003(2) 0.009(2) -0.001(2)
C2A 0.028(3) 0.035(3) 0.047(3) -0.003(2) 0.020(2) -0.010(2)
C3A 0.029(3) 0.056(4) 0.052(3) -0.001(3) 0.026(3) -0.004(3)
C4A 0.039(3) 0.054(4) 0.036(3) 0.006(3) 0.022(2) -0.008(3)
C5A 0.040(3) 0.043(3) 0.033(3) 0.004(3) 0.014(2) -0.012(2)
C6A 0.021(3) 0.035(3) 0.030(3) -0.002(2) 0.008(2) -0.004(2)
C7A 0.022(3) 0.035(3) 0.029(3) -0.003(2) 0.016(2) 0.001(2)
C8A 0.023(3) 0.033(3) 0.029(3) -0.005(2) 0.017(2) 0.000(2)
C9A 0.023(3) 0.035(3) 0.021(3) 0.005(2) 0.010(2) 0.002(2)
O1 0.0301(19) 0.039(2) 0.0389(19) 0.0005(16) 0.0180(15) -0.0121(16)
O2 0.0260(19) 0.0368(19) 0.0387(19) 0.0053(17) 0.0214(15) 0.0085(15)
C1B 0.018(3) 0.037(3) 0.034(3) 0.003(2) 0.012(2) 0.013(2)
C2B 0.025(3) 0.067(4) 0.033(3) -0.003(3) 0.007(2) 0.013(3)
C3B 0.028(3) 0.115(5) 0.032(3) -0.015(4) 0.003(3) 0.026(3)
C4B 0.019(3) 0.117(6) 0.079(5) 0.005(4) 0.005(3) 0.070(5)
C5B 0.027(3) 0.066(4) 0.112(6) 0.012(3) 0.023(4) 0.056(4)
C6B 0.025(3) 0.042(3) 0.059(4) 0.000(3) 0.016(3) 0.022(3)
C7B 0.018(2) 0.034(3) 0.020(2) 0.000(2) 0.0076(19) 0.002(2)
C8B 0.019(3) 0.036(3) 0.021(2) 0.003(2) 0.006(2) 0.001(2)
C9B 0.016(2) 0.032(3) 0.028(3) 0.001(2) 0.012(2) 0.005(2)
O3 0.058(3) 0.039(2) 0.037(2) 0.0253(19) 0.0158(18) 0.0113(16)
O4 0.033(2) 0.042(2) 0.0186(17) -0.0059(16) 0.0066(14) 0.0060(16)
C10A 0.024(3) 0.030(3) 0.026(3) -0.001(2) 0.012(2) 0.006(2)
C11A 0.033(3) 0.042(3) 0.032(3) -0.006(2) 0.013(2) 0.002(2)
C12A 0.037(3) 0.074(4) 0.036(3) -0.016(3) 0.009(3) -0.007(3)
C13A 0.057(4) 0.091(4) 0.021(3) -0.022(4) 0.016(3) -0.009(3)
C14A 0.041(3) 0.079(4) 0.031(3) -0.009(3) 0.017(2) 0.002(3)
C15A 0.030(3) 0.067(4) 0.037(3) -0.010(3) 0.016(2) -0.001(3)
C16A 0.030(3) 0.042(3) 0.036(3) -0.005(2) 0.013(2) 0.007(2)
C17A 0.038(3) 0.041(3) 0.034(3) 0.005(3) 0.016(2) 0.006(2)
N1 0.019(2) 0.032(2) 0.029(2) 0.001(2) 0.0153(19) 0.0000(18)
C10B 0.020(2) 0.027(3) 0.023(2) 0.000(2) 0.012(2) -0.003(2)
C11B 0.019(2) 0.030(3) 0.021(2) 0.000(2) 0.0068(19) 0.003(2)
C12B 0.027(3) 0.036(3) 0.021(2) -0.002(2) 0.013(2) 0.002(2)
C13B 0.035(3) 0.030(3) 0.035(3) 0.000(2) 0.023(2) -0.006(2)
C14B 0.028(3) 0.034(3) 0.037(3) -0.001(2) 0.017(2) -0.007(2)
C15B 0.028(3) 0.036(3) 0.042(3) 0.005(2) 0.018(2) -0.001(2)
C16B 0.026(3) 0.037(3) 0.034(3) 0.012(2) 0.009(2) 0.003(2)
C17B 0.028(3) 0.037(3) 0.020(2) 0.011(2) 0.008(2) 0.000(2)
N2 0.026(2) 0.031(2) 0.0138(19) -0.0002(19) 0.0120(17) -0.0030(18)

loop_
_atom_type_symbol
_atom_type_description
_atom_type_scat_dispersion_real
_atom_type_scat_dispersion_imag
_atom_type_scat_source
C C 0.0033 0.0016 'International Tables Vol C Tables 4.2.6.8 and 6.1.1.4'
H H 0 0 'International Tables Vol C Tables 4.2.6.8 and 6.1.1.4'
N N 0.0061 0.0033 'International Tables Vol C Tables 4.2.6.8 and 6.1.1.4'
O O 0.0106 0.006 'International Tables Vol C Tables 4.2.6.8 and 6.1.1.4'

loop_
_geom_angle_atom_site_label_1
_geom_angle_atom_site_label_2
_geom_angle_atom_site_label_3
_geom_angle
C6A C1A C2A 119.1(4)
C6A C1A C7A 119.7(4)
C2A C1A C7A 121.1(4)
C3A C2A C1A 119.9(4)
C3A C2A H2D 120
C1A C2A H2D 120
C4A C3A C2A 120.4(5)
C4A C3A H3A 119.8
C2A C3A H3A 119.8
C3A C4A C5A 120.5(5)
C3A C4A H4A 119.8
C5A C4A H4A 119.8
C4A C5A C6A 119.5(4)
C4A C5A H5A 120.2
C6A C5A H5A 120.2
C1A C6A C5A 120.5(4)
C1A C6A H6A 119.7
C5A C6A H6A 119.7
C8A C7A C1A 127.7(4)
C8A C7A H7A 116.1
C1A C7A H7A 116.1
C7A C8A C9A 125.0(4)
C7A C8A H8A 117.5
C9A C8A H8A 117.5
O1 C9A O2 126.5(4)
O1 C9A C8A 117.0(4)
O2 C9A C8A 116.5(4)
C6B C1B C2B 118.6(4)
C6B C1B C7B 120.2(4)
C2B C1B C7B 121.2(4)
C3B C2B C1B 119.8(5)
C3B C2B H2E 120.1
C1B C2B H2E 120.1
C4B C3B C2B 120.4(6)
C4B C3B H3B 119.8
C2B C3B H3B 119.8
C5B C4B C3B 120.3(6)
C5B C4B H4B 119.9
C3B C4B H4B 119.9
C4B C5B C6B 119.2(6)
C4B C5B H5B 120.4
C6B C5B H5B 120.4
C1B C6B C5B 121.6(6)
C1B C6B H6B 119.2
C5B C6B H6B 119.2
C8B C7B C1B 128.3(4)
C8B C7B H7B 115.9
C1B C7B H7B 115.9
C7B C8B C9B 125.1(4)
C7B C8B H8B 117.4
C9B C8B H8B 117.4
O3 C9B O4 125.2(4)
O3 C9B C8B 117.5(4)
O4 C9B C8B 117.3(4)
C17A C10A N1 110.4(3)
C17A C10A C11A 118.0(4)
N1 C10A C11A 107.7(3)
C17A C10A H10A 106.7
N1 C10A H10A 106.7
C11A C10A H10A 106.7
C10A C11A C12A 115.1(4)
C10A C11A H11A 108.5
C12A C11A H11A 108.5
C10A C11A H11B 108.5
C12A C11A H11B 108.5
H11A C11A H11B 107.5
C13A C12A C11A 114.9(4)
C13A C12A H12A 108.6
C11A C12A H12A 108.6
C13A C12A H12B 108.6
C11A C12A H12B 108.6
H12A C12A H12B 107.5
C14A C13A C12A 120.3(4)
C14A C13A H13A 107.3
C12A C13A H13A 107.3
C14A C13A H13B 107.3
C12A C13A H13B 107.3
H13A C13A H13B 106.9
C13A C14A C15A 117.2(4)
C13A C14A H14A 108
C15A C14A H14A 108
C13A C14A H14B 108
C15A C14A H14B 108
H14A C14A H14B 107.2
C16A C15A C14A 116.0(4)
C16A C15A H15A 108.3
C14A C15A H15A 108.3
C16A C15A H15B 108.3
C14A C15A H15B 108.3
H15A C15A H15B 107.4
C15A C16A C17A 118.3(4)
C15A C16A H16A 107.7
C17A C16A H16A 107.7
C15A C16A H16B 107.7
C17A C16A H16B 107.7
H16A C16A H16B 107.1
C10A C17A C16A 119.1(4)
C10A C17A H17A 107.5
C16A C17A H17A 107.5
C10A C17A H17B 107.5
C16A C17A H17B 107.5
H17A C17A H17B 107
C10A N1 H1A 105(3)
C10A N1 H1B 109(2)
H1A N1 H1B 107(4)
C10A N1 H1C 103(2)
H1A N1 H1C 115(4)
H1B N1 H1C 117(3)
N2 C10B C17B 107.7(3)
N2 C10B C11B 107.5(3)
C17B C10B C11B 118.6(3)
N2 C10B H10B 107.5
C17B C10B H10B 107.5
C11B C10B H10B 107.5
C10B C11B C12B 114.5(3)
C10B C11B H11C 108.6
C12B C11B H11C 108.6
C10B C11B H11D 108.6
C12B C11B H11D 108.6
H11C C11B H11D 107.6
C13B C12B C11B 114.7(3)
C13B C12B H12C 108.6
C11B C12B H12C 108.6
C13B C12B H12D 108.6
C11B C12B H12D 108.6
H12C C12B H12D 107.6
C14B C13B C12B 116.8(3)
C14B C13B H13C 108.1
C12B C13B H13C 108.1
C14B C13B H13D 108.1
C12B C13B H13D 108.1
H13C C13B H13D 107.3
C13B C14B C15B 117.3(4)
C13B C14B H14C 108
C15B C14B H14C 108
C13B C14B H14D 108
C15B C14B H14D 108
H14C C14B H14D 107.2
C16B C15B C14B 117.1(4)
C16B C15B H15C 108
C14B C15B H15C 108
C16B C15B H15D 108
C14B C15B H15D 108
H15C C15B H15D 107.3
C15B C16B C17B 115.8(4)
C15B C16B H16C 108.3
C17B C16B H16C 108.3
C15B C16B H16D 108.3
C17B C16B H16D 108.3
H16C C16B H16D 107.4
C10B C17B C16B 115.0(4)
C10B C17B H17C 108.5
C16B C17B H17C 108.5
C10B C17B H17D 108.5
C16B C17B H17D 108.5
H17C C17B H17D 107.5
C10B N2 H2A 109(2)
C10B N2 H2B 114(3)
H2A N2 H2B 109(3)
C10B N2 H2C 113(2)
H2A N2 H2C 108(3)
H2B N2 H2C 104(3)

loop_
_geom_bond_atom_site_label_1
_geom_bond_atom_site_label_2
_geom_bond_distance
C1A C6A 1.377(5)
C1A C2A 1.400(6)
C1A C7A 1.480(6)
C2A C3A 1.386(6)
C2A H2D 0.95
C3A C4A 1.365(6)
C3A H3A 0.95
C4A C5A 1.380(6)
C4A H4A 0.95
C5A C6A 1.396(6)
C5A H5A 0.95
C6A H6A 0.95
C7A C8A 1.318(5)
C7A H7A 0.95
C8A C9A 1.506(6)
C8A H8A 0.95
C9A O1 1.227(5)
C9A O2 1.277(5)
C1B C6B 1.366(6)
C1B C2B 1.404(6)
C1B C7B 1.476(6)
C2B C3B 1.383(6)
C2B H2E 0.95
C3B C4B 1.381(8)
C3B H3B 0.95
C4B C5B 1.367(8)
C4B H4B 0.95
C5B C6B 1.396(7)
C5B H5B 0.95
C6B H6B 0.95
C7B C8B 1.292(5)
C7B H7B 0.95
C8B C9B 1.498(6)
C8B H8B 0.95
C9B O3 1.232(5)
C9B O4 1.272(5)
C10A C17A 1.504(5)
C10A N1 1.508(5)
C10A C11A 1.517(6)
C10A H10A 1
C11A C12A 1.545(6)
C11A H11A 0.99
C11A H11B 0.99
C12A C13A 1.527(6)
C12A H12A 0.99
C12A H12B 0.99
C13A C14A 1.492(6)
C13A H13A 0.99
C13A H13B 0.99
C14A C15A 1.536(6)
C14A H14A 0.99
C14A H14B 0.99
C15A C16A 1.518(6)
C15A H15A 0.99
C15A H15B 0.99
C16A C17A 1.522(6)
C16A H16A 0.99
C16A H16B 0.99
C17A H17A 0.99
C17A H17B 0.99
N1 H1A 0.78(5)
N1 H1B 1.03(4)
N1 H1C 1.08(4)
C10B N2 1.500(5)
C10B C17B 1.519(5)
C10B C11B 1.520(5)
C10B H10B 1
C11B C12B 1.550(5)
C11B H11C 0.99
C11B H11D 0.99
C12B C13B 1.521(5)
C12B H12C 0.99
C12B H12D 0.99
C13B C14B 1.518(5)
C13B H13C 0.99
C13B H13D 0.99
C14B C15B 1.523(6)
C14B H14C 0.99
C14B H14D 0.99
C15B C16B 1.522(6)
C15B H15C 0.99
C15B H15D 0.99
C16B C17B 1.550(6)
C16B H16C 0.99
C16B H16D 0.99
C17B H17C 0.99
C17B H17D 0.99
N2 H2A 1.05(4)
N2 H2B 0.88(4)
N2 H2C 1.11(4)

loop_
_geom_hbond_atom_site_label_D
_geom_hbond_atom_site_label_H
_geom_hbond_atom_site_label_A
_geom_hbond_site_symmetry_A
_geom_hbond_distance_DH
_geom_hbond_distance_HA
_geom_hbond_distance_DA
_geom_hbond_angle_DHA
N1 H1A O2 . 0.78(5) 1.99(5) 2.755(5) 166(5)
N1 H1B O2 2_645 1.03(4) 1.72(4) 2.751(5) 177(4)
N1 H1C O1 2_655 1.08(4) 1.70(4) 2.771(5) 171(3)
N2 H2A O4 . 1.05(4) 1.72(4) 2.766(5) 171(3)
N2 H2B O4 2_745 0.88(4) 1.89(4) 2.737(4) 163(4)
N2 H2C O3 1_545 1.11(4) 1.64(4) 2.739(5) 170(3)

loop_
_geom_torsion_atom_site_label_1
_geom_torsion_atom_site_label_2
_geom_torsion_atom_site_label_3
_geom_torsion_atom_site_label_4
_geom_torsion
C6A C1A C2A C3A -0.5(6)
C7A C1A C2A C3A 176.3(4)
C1A C2A C3A C4A 0.3(7)
C2A C3A C4A C5A 0.2(7)
C3A C4A C5A C6A -0.5(7)
C2A C1A C6A C5A 0.2(6)
C7A C1A C6A C5A -176.6(4)
C4A C5A C6A C1A 0.3(6)
C6A C1A C7A C8A 175.7(4)
C2A C1A C7A C8A -1.1(7)
C1A C7A C8A C9A -175.9(4)
C7A C8A C9A O1 174.5(4)
C7A C8A C9A O2 -6.1(6)
C6B C1B C2B C3B -0.9(6)
C7B C1B C2B C3B 179.5(4)
C1B C2B C3B C4B 1.0(7)
C2B C3B C4B C5B -1.2(8)
C3B C4B C5B C6B 1.3(9)
C2B C1B C6B C5B 1.0(7)
C7B C1B C6B C5B -179.4(4)
C4B C5B C6B C1B -1.2(8)
C6B C1B C7B C8B -176.1(5)
C2B C1B C7B C8B 3.5(7)
C1B C7B C8B C9B 179.0(4)
C7B C8B C9B O3 -174.5(4)
C7B C8B C9B O4 5.9(6)
C17A C10A C11A C12A 48.6(6)
N1 C10A C11A C12A 174.4(4)
C10A C11A C12A C13A -100.1(5)
C11A C12A C13A C14A 63.3(7)
C12A C13A C14A C15A -64.8(7)
C13A C14A C15A C16A 98.6(5)
C14A C15A C16A C17A -42.6(6)
N1 C10A C17A C16A -64.9(5)
C11A C10A C17A C16A 59.4(6)
C15A C16A C17A C10A -62.6(6)
N2 C10B C11B C12B -171.7(3)
C17B C10B C11B C12B 65.9(5)
C10B C11B C12B C13B -102.5(4)
C11B C12B C13B C14B 48.2(5)
C12B C13B C14B C15B 61.8(5)
C13B C14B C15B C16B -65.7(5)
C14B C15B C16B C17B -42.1(6)
N2 C10B C17B C16B 170.8(3)
C11B C10B C17B C16B -67.0(5)
C15B C16B C17B C10B 100.7(4)
